data_7109993
loop_
_publ_author_name
'Wen-Yang Gao'
'Rong Cai'
'Le Meng'
'Lukasz Wojtas'
'Wei Zhou'
'Taner Yildirim'
'Xiaodong Shi'
'Shengqian Ma'

_publ_section_title
;
 Quest for a highly connected robust porous metal-organic framework on the
 basis of a bifunctional linear linker and a rare heptanuclear zinc
 cluster
;
_journal_name_full Chem.Commun.
_journal_page_first 10516
_journal_paper_doi 10.1039/c3cc45986a
_journal_volume 49
_journal_year 2013
_chemical_formula_moiety '(Zn7O5(C9H5N3O2)3)2 Zn4O(C9H5N3O2)6'
_chemical_formula_sum 'C108 H60 N36 O35 Zn18'
_chemical_formula_weight 3598.58
_chemical_melting_point ?
_chemical_name_common MTAF-4
_chemical_name_systematic
; 
 ? 
;
_space_group_IT_number 194
_symmetry_cell_setting hexagonal
_symmetry_space_group_name_Hall '-P 6c 2c'
_symmetry_space_group_name_H-M 'P 63/m m c'
_atom_sites_solution_hydrogens geom
_atom_sites_solution_primary direct
_atom_sites_solution_secondary difmap
_audit_creation_method SHELXL-97
_cell_angle_alpha 90.00
_cell_angle_beta 90.00
_cell_angle_gamma 120.00
_cell_formula_units_Z 1
_cell_length_a 20.1753(4)
_cell_length_b 20.1753(4)
_cell_length_c 25.0329(6)
_cell_measurement_temperature 228(2)
_cell_volume 8824.3(3)
_computing_cell_refinement 'APEX2 (Bruker, 2010); SAINT (Bruker, 2009)'
_computing_data_collection 'APEX2 (Bruker, 2010)'
_computing_data_reduction 'SAINT (Bruker, 2009);XPREP(Sheldrick,2008)'
_computing_publication_material 'APEX2 (Bruker, 2010)'
_computing_structure_refinement 'SHELXL-97 (Sheldrick, 2008)'
_computing_structure_solution 'SHELXS-97 (Sheldrick, 2008)'
_diffrn_ambient_temperature 228(2)
_diffrn_measured_fraction_theta_full 0.997
_diffrn_measured_fraction_theta_max 0.988
_diffrn_measurement_device_type 'BRUKER SMART APEXII CCD'
_diffrn_measurement_method 'omega scans'
_diffrn_radiation_monochromator graphite
_diffrn_radiation_source 'fine-focus sealed tube'
_diffrn_radiation_type CuK\a
_diffrn_radiation_wavelength 1.54178
_diffrn_reflns_av_R_equivalents 0.0751
_diffrn_reflns_av_sigmaI/netI 0.0309
_diffrn_reflns_limit_h_max 23
_diffrn_reflns_limit_h_min -22
_diffrn_reflns_limit_k_max 24
_diffrn_reflns_limit_k_min -23
_diffrn_reflns_limit_l_max 28
_diffrn_reflns_limit_l_min -30
_diffrn_reflns_number 41223
_diffrn_reflns_theta_full 66.60
_diffrn_reflns_theta_max 68.36
_diffrn_reflns_theta_min 2.53
_exptl_absorpt_coefficient_mu 1.585
_exptl_absorpt_correction_T_max 0.7423
_exptl_absorpt_correction_T_min 0.5698
_exptl_absorpt_correction_type multi-scan
_exptl_absorpt_process_details 'SADABS; (Sheldrick, 2003)'
_exptl_crystal_colour colorless
_exptl_crystal_density_diffrn 0.677
_exptl_crystal_density_method 'not measured'
_exptl_crystal_description block
_exptl_crystal_F_000 1780
_exptl_crystal_size_max 0.40
_exptl_crystal_size_mid 0.40
_exptl_crystal_size_min 0.20
_platon_squeeze_details
;
;
_refine_diff_density_max 0.499
_refine_diff_density_min -0.533
_refine_diff_density_rms 0.088
_refine_ls_extinction_method none
_refine_ls_goodness_of_fit_ref 1.046
_refine_ls_hydrogen_treatment constr
_refine_ls_matrix_type full
_refine_ls_number_parameters 177
_refine_ls_number_reflns 2995
_refine_ls_number_restraints 73
_refine_ls_restrained_S_all 1.058
_refine_ls_R_factor_all 0.0812
_refine_ls_R_factor_gt 0.0615
_refine_ls_shift/su_max 0.001
_refine_ls_shift/su_mean 0.000
_refine_ls_structure_factor_coef Fsqd
_refine_ls_weighting_details 'calc w=1/[\s^2^(Fo^2^)+(0.1345P)^2^+0.0000P] where P=(Fo^2^+2Fc^2^)/3'
_refine_ls_weighting_scheme calc
_refine_ls_wR_factor_gt 0.1832
_refine_ls_wR_factor_ref 0.1947
_reflns_number_gt 2243
_reflns_number_total 2995
_reflns_threshold_expression >2sigma(I)
_cod_data_source_file c3cc45986a.txt
_cod_data_source_block shelxl
_cod_depositor_comments
;
The following automatic conversions were performed:

'_chemical_melting_point' value 'Not measured' was changed to '?' -
the value is undefined or not given.

Automatic conversion script
Id: cif_fix_values 1891 2012-01-12 08:04:46Z andrius 
;
_cod_original_sg_symbol_H-M P63/mmc
_cod_database_code 7109993

loop_
_symmetry_equiv_pos_as_xyz
'x, y, z'
'x-y, x, z+1/2'
'-y, x-y, z'
'-x, -y, z+1/2'
'-x+y, -x, z'
'y, -x+y, z+1/2'
'x-y, -y, -z'
'-x, -x+y, -z'
'y, x, -z'
'-y, -x, -z+1/2'
'-x+y, y, -z+1/2'
'x, x-y, -z+1/2'
'-x, -y, -z'
'-x+y, -x, -z-1/2'
'y, -x+y, -z'
'x, y, -z-1/2'
'x-y, x, -z'
'-y, x-y, -z-1/2'
'-x+y, y, z'
'x, x-y, z'
'-y, -x, z'
'y, x, z-1/2'
'x-y, -y, z-1/2'
'-x, -x+y, z-1/2'

loop_
_atom_site_label
_atom_site_type_symbol
_atom_site_fract_x
_atom_site_fract_y
_atom_site_fract_z
_atom_site_U_iso_or_equiv
_atom_site_adp_type
_atom_site_occupancy
_atom_site_symmetry_multiplicity
_atom_site_calc_flag
_atom_site_refinement_flags
_atom_site_disorder_assembly
_atom_site_disorder_group
Zn1 Zn 0.6667 0.3333 0.2500 0.0368(4) Uani 1 12 d S . .
Zn2 Zn 0.56222(4) 0.281112(19) 0.36305(2) 0.0496(3) Uani 1 2 d S . .
Zn3 Zn 0.0000 0.0000 0.42536(13) 0.0266(7) Uani 0.25 6 d SP . .
Zn4 Zn 0.05241(6) 0.10482(11) 0.47210(9) 0.0365(5) Uani 0.25 2 d SP . .
O2 O 0.0000 0.0000 0.5000 0.026(2) Uani 0.50 12 d SP . .
O4 O 0.6667 0.3333 0.33326(17) 0.0350(10) Uani 1 6 d S . .
O6A O 0.4365(11) 0.2350(14) 0.4001(8) 0.151(8) Uiso 0.25 1 d P A -1
O3 O 0.1740(7) 0.0870(3) 0.4680(5) 0.064(4) Uani 0.25 2 d SPD . .
O1 O 0.1427(8) 0.1278(9) 0.4320(7) 0.112(6) Uani 0.25 1 d P . .
O8 O 0.1019(6) 0.0510(3) 0.3946(5) 0.053(3) Uani 0.25 2 d SPDU . .
C9 C 0.1665(5) 0.0833(3) 0.4188(4) 0.068(3) Uani 0.50 2 d SPD . .
C3 C 0.2364(5) 0.1182(3) 0.3829(4) 0.068(3) Uani 0.50 2 d SPD . .
C5 C 0.3645(5) 0.1823(3) 0.3177(4) 0.061(3) Uani 0.50 2 d SPD . .
C2 C 0.4303(2) 0.21517(12) 0.2776(2) 0.0596(13) Uani 1 2 d S . .
H2 H 0.3876 0.1938 0.2998 0.072 Uiso 0.50 2 d SPR . .
N5 N 0.5469(3) 0.27344(13) 0.2500 0.0409(12) Uani 1 4 d S . .
N7 N 0.50339(19) 0.25169(10) 0.29352(14) 0.0446(9) Uani 1 2 d S . .
C4 C 0.3019(7) 0.1800(8) 0.3995(7) 0.099(8) Uani 0.25 1 d PDU B -1
H4 H 0.3048 0.2013 0.4335 0.118 Uiso 0.25 1 calc PR B -1
C10 C 0.3644(8) 0.2112(10) 0.3660(6) 0.101(8) Uani 0.25 1 d PDU B -1
H10 H 0.4093 0.2550 0.3775 0.121 Uiso 0.25 1 calc PR B -1
C12 C 0.2992(8) 0.1160(9) 0.3034(7) 0.138(12) Uani 0.25 1 d PDU B -1
H12 H 0.2980 0.0912 0.2713 0.165 Uiso 0.25 1 calc PR B -1
C13 C 0.2353(8) 0.0855(9) 0.3358(6) 0.136(12) Uani 0.25 1 d PDU B -1
H13 H 0.1904 0.0413 0.3249 0.163 Uiso 0.25 1 calc PR B -1
O5 O 0.4605(6) 0.6499(6) 0.6009(6) 0.125(4) Uani 0.50 1 d PDU . .
C11 C 0.4180(4) 0.5820(4) 0.5867(5) 0.130(8) Uani 0.50 2 d SPDU . .
C1 C 0.5494(2) 0.4506(2) 0.4499(3) 0.109(3) Uani 1 2 d SD . .
C6 C 0.5584(5) 0.5584(5) 0.5000 0.166(5) Uani 1 2 d SDU . .
H6 H 0.6095 0.5875 0.4884 0.199 Uiso 0.50 1 calc PR . .
C7 C 0.5157(3) 0.4843(3) 0.4837(4) 0.111(6) Uani 0.50 2 d SPDU . .
C8 C 0.5289(9) 0.5916(9) 0.5327(3) 0.175(9) Uani 0.50 1 d PD . .
H8 H 0.5601 0.6425 0.5440 0.211 Uiso 0.50 1 calc PR . .
N1 N 0.5672(6) 0.3670(5) 0.4067(6) 0.080(3) Uani 0.50 1 d PD . .
N6A N 0.5165(5) 0.3750(6) 0.4333(3) 0.087(3) Uani 0.25 1 d P . .
C6A C 0.5165(5) 0.3750(6) 0.4333(3) 0.087(3) Uani 0.25 1 d P . .
H6A H 0.4660 0.3362 0.4401 0.104 Uiso 0.25 1 calc PR A .

loop_
_atom_site_aniso_label
_atom_site_aniso_U_11
_atom_site_aniso_U_22
_atom_site_aniso_U_33
_atom_site_aniso_U_23
_atom_site_aniso_U_13
_atom_site_aniso_U_12
Zn1 0.0354(5) 0.0354(5) 0.0397(8) 0.000 0.000 0.0177(2)
Zn2 0.0556(4) 0.0553(4) 0.0381(4) 0.00045(13) 0.0009(3) 0.0278(2)
Zn3 0.0252(9) 0.0252(9) 0.0294(17) 0.000 0.000 0.0126(5)
Zn4 0.0385(9) 0.0283(10) 0.0392(12) 0.0024(8) 0.0012(4) 0.0141(5)
O2 0.020(3) 0.020(3) 0.039(7) 0.000 0.000 0.0102(16)
O4 0.0406(16) 0.0406(16) 0.024(2) 0.000 0.000 0.0203(8)
O3 0.030(6) 0.100(10) 0.040(7) 0.007(3) 0.013(6) 0.015(3)
O1 0.078(9) 0.089(10) 0.147(15) 0.003(10) 0.062(10) 0.025(7)
O8 0.028(5) 0.068(6) 0.048(6) 0.010(2) 0.020(5) 0.014(3)
C9 0.042(6) 0.080(6) 0.068(8) 0.012(3) 0.025(5) 0.021(3)
C3 0.036(5) 0.090(6) 0.061(7) 0.014(2) 0.028(5) 0.018(3)
C5 0.032(5) 0.080(6) 0.053(6) 0.009(2) 0.019(4) 0.016(2)
C2 0.029(2) 0.085(3) 0.046(2) 0.0007(10) 0.001(2) 0.0145(11)
N5 0.026(2) 0.049(2) 0.039(3) 0.000 0.000 0.0132(11)
N7 0.0294(17) 0.0581(17) 0.0367(19) 0.0039(7) 0.0079(15) 0.0147(9)
C4 0.048(8) 0.092(13) 0.088(11) -0.034(9) 0.037(8) -0.016(8)
C10 0.047(8) 0.110(16) 0.091(12) -0.029(10) 0.029(8) -0.001(8)
C12 0.060(10) 0.15(2) 0.129(16) -0.074(14) 0.059(11) -0.006(10)
C13 0.058(9) 0.140(19) 0.101(13) -0.059(13) 0.050(10) -0.032(10)
O5 0.138(9) 0.163(9) 0.120(8) -0.086(7) -0.028(7) 0.109(7)
C11 0.151(12) 0.151(12) 0.120(15) -0.006(7) 0.006(7) 0.099(14)
C1 0.120(5) 0.120(5) 0.104(6) -0.033(3) 0.033(3) 0.071(6)
C6 0.129(5) 0.129(5) 0.224(12) -0.074(5) 0.074(5) 0.054(6)
C7 0.108(8) 0.108(8) 0.122(12) -0.035(5) 0.035(5) 0.058(10)
C8 0.129(12) 0.156(13) 0.24(2) -0.089(14) 0.039(13) 0.067(11)
N1 0.084(6) 0.091(7) 0.071(6) -0.015(6) 0.002(5) 0.050(5)
N6A 0.075(5) 0.108(7) 0.091(6) -0.012(5) 0.031(5) 0.056(5)
C6A 0.075(5) 0.108(7) 0.091(6) -0.012(5) 0.031(5) 0.056(5)

loop_
_atom_type_symbol
_atom_type_description
_atom_type_scat_dispersion_real
_atom_type_scat_dispersion_imag
_atom_type_scat_source
C C 0.0181 0.0091 'International Tables Vol C Tables 4.2.6.8 and 6.1.1.4'
N N 0.0311 0.0180 'International Tables Vol C Tables 4.2.6.8 and 6.1.1.4'
O O 0.0492 0.0322 'International Tables Vol C Tables 4.2.6.8 and 6.1.1.4'
Zn Zn -1.5491 0.6778 'International Tables Vol C Tables 4.2.6.8 and 6.1.1.4'
H H 0.0000 0.0000 'International Tables Vol C Tables 4.2.6.8 and 6.1.1.4'

loop_
_geom_angle_atom_site_label_1
_geom_angle_atom_site_label_2
_geom_angle_atom_site_label_3
_geom_angle
_geom_angle_site_symmetry_1
_geom_angle_site_symmetry_3
O4 Zn1 O4 180.0 . 14_666
O4 Zn1 N5 90.0 . 3_655
O4 Zn1 N5 90.0 14_666 3_655
O4 Zn1 N5 90.000(1) . .
O4 Zn1 N5 89.999(1) 14_666 .
N5 Zn1 N5 120.0 3_655 .
O4 Zn1 N5 90.000(1) . 14_666
O4 Zn1 N5 89.999(1) 14_666 14_666
N5 Zn1 N5 120.000(1) 3_655 14_666
N5 Zn1 N5 120.000(1) . 14_666
O5 Zn2 O5 117.4(8) 8_656 13_666
O5 Zn2 O4 111.9(3) 8_656 .
O5 Zn2 O4 111.9(3) 13_666 .
O5 Zn2 N1 15.0(5) 8_656 20
O5 Zn2 N1 117.8(3) 13_666 20
O4 Zn2 N1 99.5(3) . 20
O5 Zn2 N1 117.8(3) 8_656 .
O5 Zn2 N1 15.0(5) 13_666 .
O4 Zn2 N1 99.5(3) . .
N1 Zn2 N1 113.8(7) 20 .
O5 Zn2 N7 107.7(4) 8_656 .
O5 Zn2 N7 107.7(4) 13_666 .
O4 Zn2 N7 98.34(15) . .
N1 Zn2 N7 119.4(4) 20 .
N1 Zn2 N7 119.4(4) . .
O5 Zn2 O6A 60.4(6) 8_656 20
O5 Zn2 O6A 75.3(7) 13_666 20
O4 Zn2 O6A 171.9(6) . 20
N1 Zn2 O6A 73.3(6) 20 20
N1 Zn2 O6A 87.0(6) . 20
N7 Zn2 O6A 82.4(5) . 20
O5 Zn2 O6A 75.3(7) 8_656 .
O5 Zn2 O6A 60.4(6) 13_666 .
O4 Zn2 O6A 171.9(6) . .
N1 Zn2 O6A 87.0(6) 20 .
N1 Zn2 O6A 73.3(6) . .
N7 Zn2 O6A 82.4(5) . .
O6A Zn2 O6A 16.2(12) 20 .
O2 Zn3 O8 113.4(4) . 5
O2 Zn3 O8 113.4(4) . 3
O8 Zn3 O8 105.3(4) 5 3
O2 Zn3 O8 113.4(4) . .
O8 Zn3 O8 105.3(4) 5 .
O8 Zn3 O8 105.3(4) 3 .
O2 Zn3 Zn4 57.43(9) . .
O8 Zn3 Zn4 170.8(4) 5 .
O8 Zn3 Zn4 80.0(3) 3 .
O8 Zn3 Zn4 80.0(3) . .
O2 Zn3 Zn4 57.43(9) . 3
O8 Zn3 Zn4 80.0(3) 5 3
O8 Zn3 Zn4 80.0(3) 3 3
O8 Zn3 Zn4 170.8(4) . 3
Zn4 Zn3 Zn4 93.74(13) . 3
O2 Zn3 Zn4 57.43(9) . 5
O8 Zn3 Zn4 80.0(3) 5 5
O8 Zn3 Zn4 170.8(4) 3 5
O8 Zn3 Zn4 80.0(3) . 5
Zn4 Zn3 Zn4 93.74(13) . 5
Zn4 Zn3 Zn4 93.75(13) 3 5
O2 Zn3 Zn4 35.51(5) . 15_556
O8 Zn3 Zn4 126.1(3) 5 15_556
O8 Zn3 Zn4 126.1(3) 3 15_556
O8 Zn3 Zn4 77.8(4) . 15_556
Zn4 Zn3 Zn4 46.92(7) . 15_556
Zn4 Zn3 Zn4 92.94(12) 3 15_556
Zn4 Zn3 Zn4 46.93(7) 5 15_556
O2 Zn3 Zn4 35.51(5) . 17_556
O8 Zn3 Zn4 126.1(3) 5 17_556
O8 Zn3 Zn4 77.8(4) 3 17_556
O8 Zn3 Zn4 126.1(3) . 17_556
Zn4 Zn3 Zn4 46.92(7) . 17_556
Zn4 Zn3 Zn4 46.93(7) 3 17_556
Zn4 Zn3 Zn4 92.94(12) 5 17_556
Zn4 Zn3 Zn4 60.40(8) 15_556 17_556
O2 Zn3 Zn4 35.51(5) . 13_556
O8 Zn3 Zn4 77.8(4) 5 13_556
O8 Zn3 Zn4 126.1(3) 3 13_556
O8 Zn3 Zn4 126.1(3) . 13_556
Zn4 Zn3 Zn4 92.94(12) . 13_556
Zn4 Zn3 Zn4 46.93(7) 3 13_556
Zn4 Zn3 Zn4 46.93(7) 5 13_556
Zn4 Zn3 Zn4 60.40(8) 15_556 13_556
Zn4 Zn3 Zn4 60.40(8) 17_556 13_556
O1 Zn4 O1 111.6(12) . 19
O1 Zn4 O3 106.0(6) . 17_556
O1 Zn4 O3 106.0(6) 19 17_556
O1 Zn4 O2 112.4(5) . .
O1 Zn4 O2 112.4(5) 19 .
O3 Zn4 O2 108.0(4) 17_556 .
O1 Zn4 Zn3 84.0(5) . .
O1 Zn4 Zn3 84.0(5) 19 .
O3 Zn4 Zn3 161.5(4) 17_556 .
O2 Zn4 Zn3 53.44(9) . .
O1 Zn4 Zn4 80.2(6) . 15_556
O1 Zn4 Zn4 165.7(5) 19 15_556
O3 Zn4 Zn4 77.1(3) 17_556 15_556
O2 Zn4 Zn4 54.02(3) . 15_556
Zn3 Zn4 Zn4 89.51(7) . 15_556
O1 Zn4 Zn4 165.7(5) . 17_556
O1 Zn4 Zn4 80.2(6) 19 17_556
O3 Zn4 Zn4 77.1(3) 17_556 17_556
O2 Zn4 Zn4 54.02(3) . 17_556
Zn3 Zn4 Zn4 89.51(7) . 17_556
Zn4 Zn4 Zn4 87.04(14) 15_556 17_556
O1 Zn4 Zn3 123.1(6) . 13_556
O1 Zn4 Zn3 123.1(6) 19 13_556
O3 Zn4 Zn3 74.4(4) 17_556 13_556
O2 Zn4 Zn3 33.62(5) . 13_556
Zn3 Zn4 Zn3 87.06(12) . 13_556
Zn4 Zn4 Zn3 43.57(7) 15_556 13_556
Zn4 Zn4 Zn3 43.57(7) 17_556 13_556
Zn3 O2 Zn3 180.0 . 13_556
Zn3 O2 Zn4 69.13(7) . .
Zn3 O2 Zn4 110.87(7) 13_556 .
Zn3 O2 Zn4 110.87(7) . 15_556
Zn3 O2 Zn4 69.13(7) 13_556 15_556
Zn4 O2 Zn4 71.97(7) . 15_556
Zn3 O2 Zn4 69.13(7) . 3
Zn3 O2 Zn4 110.87(7) 13_556 3
Zn4 O2 Zn4 108.03(7) . 3
Zn4 O2 Zn4 180.0 15_556 3
Zn3 O2 Zn4 110.87(7) . 13_556
Zn3 O2 Zn4 69.13(7) 13_556 13_556
Zn4 O2 Zn4 179.999(1) . 13_556
Zn4 O2 Zn4 108.03(7) 15_556 13_556
Zn4 O2 Zn4 71.97(7) 3 13_556
Zn3 O2 Zn4 110.87(7) . 17_556
Zn3 O2 Zn4 69.13(7) 13_556 17_556
Zn4 O2 Zn4 71.97(7) . 17_556
Zn4 O2 Zn4 108.03(7) 15_556 17_556
Zn4 O2 Zn4 71.97(7) 3 17_556
Zn4 O2 Zn4 108.03(7) 13_556 17_556
Zn3 O2 Zn4 69.13(7) . 5
Zn3 O2 Zn4 110.87(7) 13_556 5
Zn4 O2 Zn4 108.03(7) . 5
Zn4 O2 Zn4 71.97(7) 15_556 5
Zn4 O2 Zn4 108.03(7) 3 5
Zn4 O2 Zn4 71.97(7) 13_556 5
Zn4 O2 Zn4 180.00(12) 17_556 5
Zn2 O4 Zn2 106.58(13) 3_655 5_665
Zn2 O4 Zn2 106.58(13) 3_655 .
Zn2 O4 Zn2 106.58(13) 5_665 .
Zn2 O4 Zn1 112.23(12) 3_655 .
Zn2 O4 Zn1 112.23(12) 5_665 .
Zn2 O4 Zn1 112.23(12) . .
C9 O3 O1 52.0(7) . 20
C9 O3 O1 52.0(7) . .
O1 O3 O1 94.3(14) 20 .
C9 O3 Zn4 135.1(10) . 15_556
O1 O3 Zn4 103.4(7) 20 15_556
O1 O3 Zn4 103.4(7) . 15_556
C9 O1 O3 51.0(9) . .
C9 O1 O8 50.5(8) . .
O3 O1 O8 88.6(9) . .
C9 O1 Zn4 128.3(11) . .
O3 O1 Zn4 99.0(10) . .
O8 O1 Zn4 95.9(7) . .
C9 O8 O1 49.2(7) . 20
C9 O8 O1 49.2(7) . .
O1 O8 O1 88.2(15) 20 .
C9 O8 Zn3 128.5(9) . .
O1 O8 Zn3 100.0(6) 20 .
O1 O8 Zn3 100.0(6) . .
O3 C9 O1 76.9(11) . 20
O3 C9 O1 76.9(11) . .
O1 C9 O1 130.0(15) 20 .
O3 C9 O8 124.2(11) . .
O1 C9 O8 80.3(9) 20 .
O1 C9 O8 80.3(9) . .
O3 C9 C3 120.4(10) . .
O1 C9 C3 115.0(7) 20 .
O1 C9 C3 115.0(7) . .
O8 C9 C3 115.4(10) . .
C13 C3 C13 57.7(14) 20 .
C13 C3 C4 94.2(12) 20 .
C13 C3 C4 119.4(11) . .
C13 C3 C4 119.4(11) 20 20
C13 C3 C4 94.2(12) . 20
C4 C3 C4 51.3(16) . 20
C13 C3 C9 120.5(9) 20 .
C13 C3 C9 120.5(9) . .
C4 C3 C9 119.9(9) . .
C4 C3 C9 119.9(9) 20 .
C10 C5 C10 51.7(18) . 20
C10 C5 C12 116.6(11) . .
C10 C5 C12 91.0(12) 20 .
C10 C5 C12 91.0(12) . 20
C10 C5 C12 116.6(11) 20 20
C12 C5 C12 59.1(16) . 20
C10 C5 C2 126.4(9) . .
C10 C5 C2 126.4(9) 20 .
C12 C5 C2 117.0(9) . .
C12 C5 C2 117.0(9) 20 .
C10 C5 H2 132.1 . .
C10 C5 H2 132.1 20 .
C12 C5 H2 111.2 . .
C12 C5 H2 111.2 20 .
C2 C5 H2 6.9 . .
N7 C2 C2 107.4(3) . 16_556
N7 C2 C5 121.5(6) . .
C2 C2 C5 131.1(4) 16_556 .
N7 C2 H2 126.0 . .
C2 C2 H2 126.6 16_556 .
C5 C2 H2 4.5 . .
N7 N5 N7 110.2(4) . 16_556
N7 N5 Zn1 124.9(2) . .
N7 N5 Zn1 124.9(2) 16_556 .
N5 N7 C2 107.5(4) . .
N5 N7 Zn2 114.5(3) . .
C2 N7 Zn2 137.9(3) . .
C3 C4 C10 118.9(13) . .
C3 C4 H4 120.5 . .
C10 C4 H4 120.5 . .
C5 C10 C4 123.4(14) . .
C5 C10 H10 118.3 . .
C4 C10 H10 118.3 . .
C5 C12 C13 120.6(14) . .
C5 C12 H12 119.7 . .
C13 C12 H12 119.7 . .
C3 C13 C12 120.9(14) . .
C3 C13 H13 119.6 . .
C12 C13 H13 119.6 . .
N1 O5 C6A 89(4) 13_666 13_666
N1 O5 N6A 89(4) 13_666 13_666
C6A O5 N6A 0.0(10) 13_666 13_666
N1 O5 C11 42(3) 13_666 .
C6A O5 C11 62.3(9) 13_666 .
N6A O5 C11 62.3(9) 13_666 .
N1 O5 N1 22.3(16) 13_666 9_556
C6A O5 N1 89.0(12) 13_666 9_556
N6A O5 N1 89.0(12) 13_666 9_556
C11 O5 N1 29.1(9) . 9_556
N1 O5 Zn2 95(4) 13_666 13_666
C6A O5 Zn2 159.1(11) 13_666 13_666
N6A O5 Zn2 159.1(11) 13_666 13_666
C11 O5 Zn2 130.8(11) . 13_666
N1 O5 Zn2 101.8(12) 9_556 13_666
N1 C11 N1 91(2) 9_556 13_666
N1 C11 O5 22.2(13) 9_556 21_665
N1 C11 O5 110.1(15) 13_666 21_665
N1 C11 O5 110.1(15) 9_556 .
N1 C11 O5 22.2(13) 13_666 .
O5 C11 O5 126.0(18) 21_665 .
N1 C11 C6A 70.4(10) 9_556 9_556
N1 C11 C6A 153.7(17) 13_666 9_556
O5 C11 C6A 56.8(8) 21_665 9_556
O5 C11 C6A 172.9(8) . 9_556
N1 C11 N6A 70.4(10) 9_556 9_556
N1 C11 N6A 153.7(17) 13_666 9_556
O5 C11 N6A 56.8(8) 21_665 9_556
O5 C11 N6A 172.9(8) . 9_556
C6A C11 N6A 0.0(15) 9_556 9_556
N1 C11 N6A 153.7(17) 9_556 13_666
N1 C11 N6A 70.4(10) 13_666 13_666
O5 C11 N6A 172.9(8) 21_665 13_666
O5 C11 N6A 56.8(8) . 13_666
C6A C11 N6A 119.6(15) 9_556 13_666
N6A C11 N6A 119.6(15) 9_556 13_666
N1 C11 C6A 153.7(17) 9_556 13_666
N1 C11 C6A 70.4(10) 13_666 13_666
O5 C11 C6A 172.9(8) 21_665 13_666
O5 C11 C6A 56.8(8) . 13_666
C6A C11 C6A 119.6(15) 9_556 13_666
N6A C11 C6A 119.6(15) 9_556 13_666
N6A C11 C6A 0.0(9) 13_666 13_666
N1 C11 C1 129.7(13) 9_556 9_556
N1 C11 C1 129.7(13) 13_666 9_556
O5 C11 C1 117.0(9) 21_665 9_556
O5 C11 C1 117.0(9) . 9_556
C6A C11 C1 60.6(8) 9_556 9_556
N6A C11 C1 60.6(8) 9_556 9_556
N6A C11 C1 60.6(8) 13_666 9_556
C6A C11 C1 60.6(8) 13_666 9_556
N1 C11 C1 129.7(13) 9_556 13_666
N1 C11 C1 129.7(13) 13_666 13_666
O5 C11 C1 117.0(9) 21_665 13_666
O5 C11 C1 117.0(9) . 13_666
C6A C11 C1 60.6(8) 9_556 13_666
N6A C11 C1 60.6(8) 9_556 13_666
N6A C11 C1 60.6(8) 13_666 13_666
C6A C11 C1 60.6(8) 13_666 13_666
C1 C11 C1 0.0(5) 9_556 13_666
C6A C1 N6A 103.9(7) 21_665 .
C6A C1 N6A 0.001(2) 21_665 21_665
N6A C1 N6A 103.9(7) . 21_665
C6A C1 C8 70.1(6) 21_665 9_556
N6A C1 C8 173.4(7) . 9_556
N6A C1 C8 70.1(6) 21_665 9_556
C6A C1 C8 173.4(7) 21_665 13_666
N6A C1 C8 70.1(6) . 13_666
N6A C1 C8 173.4(7) 21_665 13_666
C8 C1 C8 115.7(11) 9_556 13_666
C6A C1 C7 127.8(4) 21_665 .
N6A C1 C7 127.8(4) . .
N6A C1 C7 127.8(4) 21_665 .
C8 C1 C7 57.8(6) 9_556 .
C8 C1 C7 57.8(6) 13_666 .
C6A C1 C7 127.8(4) 21_665 21_665
N6A C1 C7 127.8(4) . 21_665
N6A C1 C7 127.8(4) 21_665 21_665
C8 C1 C7 57.8(6) 9_556 21_665
C8 C1 C7 57.8(6) 13_666 21_665
C7 C1 C7 0.0(9) . 21_665
C6A C1 C11 52.6(4) 21_665 13_666
N6A C1 C11 52.6(4) . 13_666
N6A C1 C11 52.6(4) 21_665 13_666
C8 C1 C11 122.1(6) 9_556 13_666
C8 C1 C11 122.1(6) 13_666 13_666
C7 C1 C11 176.9(7) . 13_666
C7 C1 C11 176.9(7) 21_665 13_666
C7 C6 C8 121.6(12) . .
C7 C6 H6 119.2 . .
C8 C6 H6 119.2 . .
C7 C7 C6 0.0(2) 21_665 .
C7 C7 C6 0.0(6) 21_665 21_665
C6 C7 C6 119.8(11) . 21_665
C7 C7 C7 0(10) 21_665 9_556
C6 C7 C7 59.9(6) . 9_556
C6 C7 C7 59.9(6) 21_665 9_556
C7 C7 C7 0(10) 21_665 13_666
C6 C7 C7 59.9(6) . 13_666
C6 C7 C7 59.9(6) 21_665 13_666
C7 C7 C7 0.0(9) 9_556 13_666
C7 C7 C8 0(10) 21_665 13_666
C6 C7 C8 179.2(12) . 13_666
C6 C7 C8 59.5(5) 21_665 13_666
C7 C7 C8 119.4(7) 9_556 13_666
C7 C7 C8 119.4(7) 13_666 13_666
C7 C7 C8 0(10) 21_665 9_556
C6 C7 C8 59.5(5) . 9_556
C6 C7 C8 179.2(13) 21_665 9_556
C7 C7 C8 119.4(7) 9_556 9_556
C7 C7 C8 119.4(7) 13_666 9_556
C8 C7 C8 121.2(14) 13_666 9_556
C7 C7 C1 0(10) 21_665 .
C6 C7 C1 120.1(6) . .
C6 C7 C1 120.1(6) 21_665 .
C7 C7 C1 179.2(8) 9_556 .
C7 C7 C1 179.2(8) 13_666 .
C8 C7 C1 60.6(7) 13_666 .
C8 C7 C1 60.6(7) 9_556 .
C6 C8 C1 120.6(12) . 9_556
C6 C8 H8 119.7 . .
C1 C8 H8 119.7 9_556 .
O5 N1 C11 115(4) 13_666 13_666
O5 N1 N6A 67(3) 13_666 .
C11 N1 N6A 67.0(15) 13_666 .
O5 N1 N1 149(2) 13_666 21_665
C11 N1 N1 44.5(12) 13_666 21_665
N6A N1 N1 109.4(6) . 21_665
O5 N1 O5 141(3) 13_666 9_556
C11 N1 O5 40.8(8) 13_666 9_556
N6A N1 O5 107.4(14) . 9_556
N1 N1 O5 8.6(8) 21_665 9_556
O5 N1 Zn2 70(3) 13_666 .
C11 N1 Zn2 154.0(16) 13_666 .
N6A N1 Zn2 133.2(6) . .
N1 N1 Zn2 117.2(3) 21_665 .
O5 N1 Zn2 117.9(13) 9_556 .
O5 N6A C11 60.9(8) 13_666 13_666
O5 N6A N1 23.8(7) 13_666 .
C11 N6A N1 42.6(8) 13_666 .
O5 N6A C1 127.1(9) 13_666 .
C11 N6A C1 66.8(8) 13_666 .
N1 N6A C1 108.6(8) . .
O5 N6A C8 165.2(11) 13_666 13_666
C11 N6A C8 122.4(11) 13_666 13_666
N1 N6A C8 164.9(11) . 13_666
C1 N6A C8 56.3(7) . 13_666

loop_
_geom_bond_atom_site_label_1
_geom_bond_atom_site_label_2
_geom_bond_distance
_geom_bond_site_symmetry_2
Zn1 O4 2.084(4) .
Zn1 O4 2.084(4) 14_666
Zn1 N5 2.093(5) 3_655
Zn1 N5 2.093(5) .
Zn1 N5 2.093(5) 14_666
Zn2 O5 1.898(14) 8_656
Zn2 O5 1.898(14) 13_666
Zn2 O4 1.9713(18) .
Zn2 N1 2.008(17) 20
Zn2 N1 2.008(17) .
Zn2 N7 2.021(4) .
Zn2 O6A 2.409(19) 20
Zn2 O6A 2.409(19) .
Zn3 O2 1.868(3) .
Zn3 O8 1.939(10) 5
Zn3 O8 1.939(10) 3
Zn3 O8 1.939(10) .
Zn3 Zn4 2.173(3) .
Zn3 Zn4 2.173(3) 3
Zn3 Zn4 2.173(3) 5
Zn3 Zn4 3.153(3) 15_556
Zn3 Zn4 3.153(3) 17_556
Zn3 Zn4 3.153(3) 13_556
Zn4 O1 1.923(12) .
Zn4 O1 1.923(12) 19
Zn4 O3 1.925(12) 17_556
Zn4 O2 1.960(2) .
Zn4 Zn4 2.303(3) 15_556
Zn4 Zn4 2.303(3) 17_556
Zn4 Zn3 3.153(3) 13_556
O2 Zn3 1.868(3) 13_556
O2 Zn4 1.960(2) 15_556
O2 Zn4 1.960(2) 3
O2 Zn4 1.960(2) 13_556
O2 Zn4 1.960(2) 17_556
O2 Zn4 1.960(2) 5
O4 Zn2 1.9713(18) 3_655
O4 Zn2 1.9713(18) 5_665
O3 C9 1.239(14) .
O3 O1 1.55(2) 20
O3 O1 1.55(2) .
O3 Zn4 1.925(12) 15_556
O1 C9 1.256(16) .
O1 O8 1.636(18) .
O8 C9 1.281(13) .
O8 O1 1.636(18) 20
C9 O1 1.256(16) 20
C9 C3 1.516(11) .
C3 C13 1.345(15) 20
C3 C13 1.345(15) .
C3 C4 1.352(14) .
C3 C4 1.352(14) 20
C5 C10 1.343(14) .
C5 C10 1.343(14) 20
C5 C12 1.375(14) .
C5 C12 1.375(14) 20
C5 C2 1.527(10) .
C5 H2 0.6039 .
C2 N7 1.337(6) .
C2 C2 1.381(10) 16_556
C2 H2 0.9300 .
N5 N7 1.328(4) .
N5 N7 1.328(4) 16_556
C4 C10 1.378(15) .
C4 H4 0.9400 .
C10 H10 0.9400 .
C12 C13 1.381(15) .
C12 H12 0.9400 .
C13 H13 0.9400 .
O5 N1 0.523(14) 13_666
O5 C6A 1.196(17) 13_666
O5 N6A 1.196(17) 13_666
O5 C11 1.249(10) .
O5 N1 1.797(9) 9_556
O5 Zn2 1.898(14) 13_666
C11 N1 0.931(18) 9_556
C11 N1 0.931(18) 13_666
C11 O5 1.249(10) 21_665
C11 C6A 1.266(11) 9_556
C11 N6A 1.266(11) 9_556
C11 N6A 1.266(11) 13_666
C11 C6A 1.266(11) 13_666
C11 C1 1.464(16) 9_556
C11 C1 1.464(16) 13_666
C1 C6A 1.389(10) 21_665
C1 N6A 1.389(10) .
C1 N6A 1.389(10) 21_665
C1 C8 1.436(15) 9_556
C1 C8 1.436(15) 13_666
C1 C7 1.449(14) .
C1 C7 1.449(14) 21_665
C1 C11 1.464(16) 13_666
C6 C7 1.363(9) .
C6 C8 1.368(11) .
C6 H6 0.9400 .
C7 C7 0.00(3) 21_665
C7 C6 1.363(9) 21_665
C7 C7 1.37(3) 9_556
C7 C7 1.37(3) 13_666
C7 C8 1.395(16) 13_666
C7 C8 1.395(16) 9_556
C8 C1 1.436(15) 9_556
C8 H8 0.9400 .
N1 O5 0.523(14) 13_666
N1 C11 0.931(18) 13_666
N1 N6A 1.296(19) .
N1 N1 1.327(10) 21_665
N1 O5 1.797(9) 9_556
N6A O5 1.196(17) 13_666
N6A C11 1.266(11) 13_666
N6A C8 1.623(13) 13_666

loop_
_platon_squeeze_void_nr
_platon_squeeze_void_average_x
_platon_squeeze_void_average_y
_platon_squeeze_void_average_z
_platon_squeeze_void_volume
_platon_squeeze_void_count_electrons
_platon_squeeze_void_content
1 -0.014 -0.011 0.219 5394 133 ' '
